data_1548759
loop_
_publ_author_name
'Bakewell, Clare'
'Ward, Bryan J.'
'White, Andrew J. P.'
'Crimmin, Mark R.'

_publ_section_title
;
 A combined experimental and computational study on the reaction of
 fluoroarenes with Mg-Mg, Mg-Zn, Mg-Al and Al-Zn bonds.
;
_journal_issue 8
_journal_name_full 'Chemical science'
_journal_page_first 2348
_journal_page_last 2356
_journal_paper_doi 10.1039/c7sc05059c
_journal_volume 9
_journal_year 2018
_chemical_formula_moiety 'C56 H78 Mg N4 O Zn'
_chemical_formula_sum 'C56 H78 Mg N4 O Zn'
_chemical_formula_weight 912.90
_space_group_crystal_system monoclinic
_space_group_IT_number 14
_space_group_name_Hall '-P 2yn'
_space_group_name_H-M_alt 'P 1 21/n 1'
_symmetry_space_group_name_Hall '-P 2yn'
_symmetry_space_group_name_H-M 'P 1 21/n 1'
_atom_sites_solution_hydrogens geom
_audit_creation_method SHELXL-2014/7
_audit_update_record
;
2017-09-20 deposited with the CCDC.
2018-01-22 downloaded from the CCDC.
;
_cell_angle_alpha 90
_cell_angle_beta 90.149(4)
_cell_angle_gamma 90
_cell_formula_units_Z 4
_cell_length_a 12.3877(6)
_cell_length_b 22.4084(10)
_cell_length_c 19.0461(7)
_cell_measurement_reflns_used 5922
_cell_measurement_temperature 173(2)
_cell_measurement_theta_max 26.9020
_cell_measurement_theta_min 2.7390
_cell_volume 5287.0(4)
_computing_cell_refinement 'CrysAlisPro, Rigaku OD'
_computing_data_collection 'CrysAlisPro, Rigaku OD'
_computing_data_reduction 'CrysAlisPro, Rigaku OD'
_computing_molecular_graphics 'Bruker SHELXTL'
_computing_publication_material 'CIFTAB-2014 (Sheldrick, 2014)'
_computing_structure_refinement 'SHELXL-2014/7 (Sheldrick, 2014)'
_computing_structure_solution 'SHELXS-2014 (Sheldrick, 2014)'
_diffrn_ambient_temperature 173(2)
_diffrn_detector_area_resol_mean 16.0382
_diffrn_measured_fraction_theta_full 0.996
_diffrn_measured_fraction_theta_max 0.824
_diffrn_measurement_device_type 'Agilent Xcalibur 3 E'
_diffrn_measurement_method 'omega scans'
_diffrn_radiation_type MoK\a
_diffrn_radiation_wavelength 0.71073
_diffrn_reflns_av_R_equivalents 0.0281
_diffrn_reflns_av_unetI/netI 0.0455
_diffrn_reflns_Laue_measured_fraction_full 0.996
_diffrn_reflns_Laue_measured_fraction_max 0.824
_diffrn_reflns_limit_h_max 16
_diffrn_reflns_limit_h_min -15
_diffrn_reflns_limit_k_max 21
_diffrn_reflns_limit_k_min -28
_diffrn_reflns_limit_l_max 24
_diffrn_reflns_limit_l_min -24
_diffrn_reflns_number 25777
_diffrn_reflns_point_group_measured_fraction_full 0.996
_diffrn_reflns_point_group_measured_fraction_max 0.824
_diffrn_reflns_theta_full 25.242
_diffrn_reflns_theta_max 28.265
_diffrn_reflns_theta_min 2.673
_diffrn_source 'Enhance (Mo) X-ray Source'
_exptl_absorpt_coefficient_mu 0.517
_exptl_absorpt_correction_T_max 0.862
_exptl_absorpt_correction_T_min 0.793
_exptl_absorpt_correction_type analytical
_exptl_absorpt_process_details
; 
CrysAlisPro 1.171.38.43 (Rigaku Oxford Diffraction, 2015) 
Analytical numeric absorption correction using a multifaceted crystal 
model based on expressions derived by R.C. Clark & J.S. Reid. 
(Clark, R. C. & Reid, J. S. (1995). Acta Cryst. A51, 887-897) 
Empirical absorption correction using spherical harmonics, 
implemented in SCALE3 ABSPACK scaling algorithm. 
;
_exptl_crystal_colour 'Pale yellow'
_exptl_crystal_density_diffrn 1.147
_exptl_crystal_description blocks
_exptl_crystal_F_000 1968
_exptl_crystal_size_max 0.65
_exptl_crystal_size_mid 0.57
_exptl_crystal_size_min 0.42
_refine_diff_density_max 0.386
_refine_diff_density_min -0.310
_refine_diff_density_rms 0.053
_refine_ls_extinction_method none
_refine_ls_goodness_of_fit_ref 1.031
_refine_ls_hydrogen_treatment constr
_refine_ls_matrix_type full
_refine_ls_number_parameters 597
_refine_ls_number_reflns 10807
_refine_ls_number_restraints 38
_refine_ls_restrained_S_all 1.035
_refine_ls_R_factor_all 0.0693
_refine_ls_R_factor_gt 0.0462
_refine_ls_shift/su_max 0.001
_refine_ls_shift/su_mean 0.000
_refine_ls_structure_factor_coef Fsqd
_refine_ls_weighting_details 'w=1/[\s^2^(Fo^2^)+(0.0470P)^2^+3.4228P] where P=(Fo^2^+2Fc^2^)/3'
_refine_ls_weighting_scheme calc
_refine_ls_wR_factor_gt 0.1058
_refine_ls_wR_factor_ref 0.1178
_reflns_Friedel_coverage 0.000
_reflns_number_gt 8207
_reflns_number_total 10807
_reflns_threshold_expression 'I > 2\s(I)'
_cod_data_source_file c7sc05059c3.cif
_cod_data_source_block 3-THF
_cod_depositor_comments 'Adding full bibliography for 1548752--1548762.cif.'
_cod_database_code 1548759
_shelx_shelxl_version_number 2014/7
_shelx_space_group_comment
; 
The symmetry employed for this shelxl refinement is uniquely defined 
by the following loop, which should always be used as a source of 
symmetry information in preference to the above space-group names. 
They are only intended as comments. 
;

loop_
_space_group_symop_operation_xyz
'x, y, z'
'-x+1/2, y+1/2, -z+1/2'
'-x, -y, -z'
'x-1/2, -y-1/2, z-1/2'

loop_
_atom_site_label
_atom_site_type_symbol
_atom_site_fract_x
_atom_site_fract_y
_atom_site_fract_z
_atom_site_U_iso_or_equiv
_atom_site_adp_type
_atom_site_occupancy
_atom_site_site_symmetry_order
_atom_site_calc_flag
_atom_site_refinement_flags_posn
_atom_site_refinement_flags_adp
_atom_site_refinement_flags_occupancy
_atom_site_disorder_assembly
_atom_site_disorder_group
Zn1 Zn 0.32928(2) 0.63498(2) 0.21781(2) 0.02569(9) Uani 1 1 d . . . . .
Mg1 Mg 0.24818(6) 0.55560(3) 0.30888(4) 0.02557(17) Uani 1 1 d . . . . .
N1 N 0.28191(15) 0.67066(8) 0.12258(9) 0.0247(4) Uani 1 1 d . . . . .
C1 C 0.32900(19) 0.71533(10) 0.08810(11) 0.0279(5) Uani 1 1 d . . . . .
C2 C 0.4227(2) 0.74394(11) 0.11015(13) 0.0340(6) Uani 1 1 d . . . . .
H2A H 0.4445 0.7772 0.0827 0.041 Uiso 1 1 calc R U . . .
C3 C 0.4892(2) 0.73012(11) 0.16742(13) 0.0332(6) Uani 1 1 d . . . . .
N3 N 0.46529(15) 0.68921(9) 0.21480(10) 0.0285(4) Uani 1 1 d . . . . .
C4 C 0.2806(2) 0.73706(12) 0.01932(12) 0.0372(6) Uani 1 1 d . . . . .
H4A H 0.2756 0.7036 -0.0137 0.056 Uiso 1 1 calc R U . . .
H4B H 0.3266 0.7683 -0.0006 0.056 Uiso 1 1 calc R U . . .
H4C H 0.2083 0.7532 0.0279 0.056 Uiso 1 1 calc R U . . .
C5 C 0.5949(2) 0.76434(14) 0.17149(15) 0.0518(8) Uani 1 1 d . . . . .
H5A H 0.6153 0.7699 0.2208 0.078 Uiso 1 1 calc R U . . .
H5B H 0.5860 0.8034 0.1490 0.078 Uiso 1 1 calc R U . . .
H5C H 0.6514 0.7418 0.1473 0.078 Uiso 1 1 calc R U . . .
C6 C 0.18854(19) 0.64416(10) 0.09068(11) 0.0264(5) Uani 1 1 d . . . . .
C7 C 0.2002(2) 0.59184(11) 0.05084(12) 0.0357(6) Uani 1 1 d . . . . .
C8 C 0.1087(3) 0.56736(12) 0.01975(13) 0.0448(7) Uani 1 1 d . . . . .
H8A H 0.1156 0.5324 -0.0081 0.054 Uiso 1 1 calc R U . . .
C9 C 0.0085(2) 0.59268(13) 0.02838(14) 0.0472(7) Uani 1 1 d . . . . .
H9A H -0.0529 0.5753 0.0064 0.057 Uiso 1 1 calc R U . . .
C10 C -0.0027(2) 0.64316(12) 0.06884(14) 0.0396(6) Uani 1 1 d . . . . .
H10A H -0.0723 0.6601 0.0751 0.048 Uiso 1 1 calc R U . . .
C11 C 0.08669(19) 0.67002(10) 0.10084(12) 0.0288(5) Uani 1 1 d . . . . .
C12 C 0.3098(3) 0.56314(14) 0.04051(16) 0.0526(8) Uani 1 1 d . . . . .
H12A H 0.3606 0.5821 0.0748 0.063 Uiso 1 1 calc R U . . .
C13 C 0.3095(4) 0.49717(18) 0.0552(3) 0.1089(17) Uani 1 1 d . . . . .
H13A H 0.2801 0.4900 0.1022 0.163 Uiso 1 1 calc R U . . .
H13B H 0.3835 0.4818 0.0529 0.163 Uiso 1 1 calc R U . . .
H13C H 0.2647 0.4768 0.0202 0.163 Uiso 1 1 calc R U . . .
C14 C 0.3542(4) 0.5744(2) -0.0320(3) 0.1139(19) Uani 1 1 d . . . . .
H14A H 0.3081 0.5547 -0.0670 0.171 Uiso 1 1 calc R U . . .
H14B H 0.4276 0.5584 -0.0351 0.171 Uiso 1 1 calc R U . . .
H14C H 0.3556 0.6174 -0.0412 0.171 Uiso 1 1 calc R U . . .
C15 C 0.0724(2) 0.72509(11) 0.14636(13) 0.0337(6) Uani 1 1 d . . . . .
H15A H 0.1432 0.7465 0.1474 0.040 Uiso 1 1 calc R U . . .
C16 C -0.0115(2) 0.76842(12) 0.11735(16) 0.0499(7) Uani 1 1 d . . . . .
H16A H 0.0050 0.7774 0.0682 0.075 Uiso 1 1 calc R U . . .
H16B H -0.0101 0.8054 0.1449 0.075 Uiso 1 1 calc R U . . .
H16C H -0.0833 0.7503 0.1204 0.075 Uiso 1 1 calc R U . . .
C17 C 0.0451(3) 0.70789(13) 0.22187(14) 0.0506(7) Uani 1 1 d . . . . .
H17A H -0.0242 0.6868 0.2227 0.076 Uiso 1 1 calc R U . . .
H17B H 0.0402 0.7440 0.2507 0.076 Uiso 1 1 calc R U . . .
H17C H 0.1018 0.6818 0.2406 0.076 Uiso 1 1 calc R U . . .
C18 C 0.54159(19) 0.67571(12) 0.26907(12) 0.0339(6) Uani 1 1 d . . . . .
C19 C 0.5351(2) 0.70281(15) 0.33502(15) 0.0536(8) Uani 1 1 d D . . . .
C20 C 0.6068(3) 0.6827(2) 0.38695(16) 0.0723(11) Uani 1 1 d . . . . .
H20A H 0.6036 0.7002 0.4323 0.087 Uiso 1 1 calc R U . . .
C21 C 0.6801(3) 0.6395(2) 0.37499(17) 0.0783(13) Uani 1 1 d . . . . .
H21A H 0.7265 0.6267 0.4118 0.094 Uiso 1 1 calc R U . . .
C22 C 0.6878(2) 0.61425(19) 0.31038(17) 0.0662(10) Uani 1 1 d . . . . .
H22A H 0.7406 0.5843 0.3023 0.079 Uiso 1 1 calc R U . . .
C23 C 0.6195(2) 0.63158(13) 0.25574(13) 0.0409(6) Uani 1 1 d . . . . .
C24 C 0.4560(4) 0.7517(2) 0.3565(3) 0.0651(13) Uani 0.800(7) 1 d D U P A 1
H24A H 0.4425 0.7443 0.4075 0.078 Uiso 0.800(7) 1 calc R U P A 1
C25 C 0.5085(7) 0.8132(3) 0.3542(5) 0.127(3) Uani 0.800(7) 1 d D U P A 1
H25A H 0.5806 0.8111 0.3754 0.191 Uiso 0.800(7) 1 calc R U P A 1
H25B H 0.5147 0.8263 0.3053 0.191 Uiso 0.800(7) 1 calc R U P A 1
H25C H 0.4641 0.8417 0.3804 0.191 Uiso 0.800(7) 1 calc R U P A 1
C26 C 0.3445(4) 0.75457(18) 0.3238(2) 0.0648(15) Uani 0.800(7) 1 d D U P A 1
H26A H 0.3111 0.7150 0.3254 0.097 Uiso 0.800(7) 1 calc R U P A 1
H26B H 0.2999 0.7830 0.3500 0.097 Uiso 0.800(7) 1 calc R U P A 1
H26C H 0.3504 0.7676 0.2749 0.097 Uiso 0.800(7) 1 calc R U P A 1
C24' C 0.4851(15) 0.7682(7) 0.3302(12) 0.086(6) Uiso 0.200(7) 1 d D U P A 2
H24B H 0.4659 0.7814 0.2816 0.103 Uiso 0.200(7) 1 calc R U P A 2
C25' C 0.5649(15) 0.8105(9) 0.3699(11) 0.058(5) Uiso 0.200(7) 1 d D U P A 2
H25D H 0.6286 0.8177 0.3407 0.087 Uiso 0.200(7) 1 calc R U P A 2
H25E H 0.5289 0.8486 0.3798 0.087 Uiso 0.200(7) 1 calc R U P A 2
H25F H 0.5872 0.7919 0.4141 0.087 Uiso 0.200(7) 1 calc R U P A 2
C26' C 0.3883(16) 0.7593(11) 0.3792(13) 0.093(6) Uiso 0.200(7) 1 d D U P A 2
H26D H 0.3355 0.7329 0.3566 0.139 Uiso 0.200(7) 1 calc R U P A 2
H26E H 0.4129 0.7412 0.4233 0.139 Uiso 0.200(7) 1 calc R U P A 2
H26F H 0.3546 0.7979 0.3890 0.139 Uiso 0.200(7) 1 calc R U P A 2
C27 C 0.6302(2) 0.60384(14) 0.18359(14) 0.0461(7) Uani 1 1 d . . . . .
H27A H 0.5877 0.6294 0.1506 0.055 Uiso 1 1 calc R U . . .
C28 C 0.5817(4) 0.54267(18) 0.1804(2) 0.1068(18) Uani 1 1 d . . . . .
H28A H 0.6229 0.5156 0.2107 0.160 Uiso 1 1 calc R U . . .
H28B H 0.5837 0.5280 0.1319 0.160 Uiso 1 1 calc R U . . .
H28C H 0.5066 0.5443 0.1964 0.160 Uiso 1 1 calc R U . . .
C29 C 0.7455(3) 0.6044(3) 0.1578(2) 0.1170(19) Uani 1 1 d . . . . .
H29A H 0.7752 0.6448 0.1624 0.175 Uiso 1 1 calc R U . . .
H29B H 0.7473 0.5922 0.1084 0.175 Uiso 1 1 calc R U . . .
H29C H 0.7888 0.5767 0.1860 0.175 Uiso 1 1 calc R U . . .
N31 N 0.18714(15) 0.57443(9) 0.40922(9) 0.0282(4) Uani 1 1 d . . . . .
C31 C 0.1714(2) 0.53264(12) 0.45755(12) 0.0337(6) Uani 1 1 d . . . . .
C32 C 0.2037(2) 0.47319(11) 0.45013(13) 0.0382(6) Uani 1 1 d . . . . .
H32A H 0.1716 0.4459 0.4821 0.046 Uiso 1 1 calc R U . . .
C33 C 0.2766(2) 0.44794(11) 0.40228(13) 0.0360(6) Uani 1 1 d . . . . .
N33 N 0.31556(16) 0.47607(9) 0.34595(10) 0.0308(5) Uani 1 1 d . . . . .
C34 C 0.1174(2) 0.54867(13) 0.52655(13) 0.0464(7) Uani 1 1 d . . . . .
H34A H 0.1666 0.5731 0.5549 0.070 Uiso 1 1 calc R U . . .
H34B H 0.0996 0.5121 0.5522 0.070 Uiso 1 1 calc R U . . .
H34C H 0.0511 0.5712 0.5171 0.070 Uiso 1 1 calc R U . . .
C35 C 0.3131(3) 0.38528(12) 0.41896(16) 0.0532(8) Uani 1 1 d . . . . .
H35A H 0.3106 0.3610 0.3762 0.080 Uiso 1 1 calc R U . . .
H35B H 0.2653 0.3679 0.4544 0.080 Uiso 1 1 calc R U . . .
H35C H 0.3872 0.3863 0.4371 0.080 Uiso 1 1 calc R U . . .
C36 C 0.1683(2) 0.63536(11) 0.42961(12) 0.0307(5) Uani 1 1 d . . . . .
C37 C 0.2491(2) 0.66534(12) 0.46676(13) 0.0383(6) Uani 1 1 d . . . . .
C38 C 0.2327(3) 0.72476(13) 0.48434(14) 0.0482(7) Uani 1 1 d . . . . .
H38A H 0.2870 0.7452 0.5103 0.058 Uiso 1 1 calc R U . . .
C39 C 0.1400(3) 0.75529(13) 0.46537(14) 0.0467(7) Uani 1 1 d . . . . .
C40 C 0.0614(2) 0.72428(12) 0.42879(13) 0.0425(7) Uani 1 1 d . . . . .
H40A H -0.0028 0.7445 0.4154 0.051 Uiso 1 1 calc R U . . .
C41 C 0.0732(2) 0.66438(12) 0.41096(12) 0.0346(6) Uani 1 1 d . . . . .
C42 C 0.3529(2) 0.63417(14) 0.48605(17) 0.0544(8) Uani 1 1 d . . . . .
H42A H 0.3367 0.5985 0.5138 0.082 Uiso 1 1 calc R U . . .
H42B H 0.3985 0.6612 0.5137 0.082 Uiso 1 1 calc R U . . .
H42C H 0.3911 0.6225 0.4432 0.082 Uiso 1 1 calc R U . . .
C43 C 0.1250(3) 0.82047(14) 0.48345(17) 0.0674(10) Uani 1 1 d . . . . .
H43A H 0.0776 0.8392 0.4485 0.101 Uiso 1 1 calc R U . . .
H43B H 0.1953 0.8405 0.4834 0.101 Uiso 1 1 calc R U . . .
H43C H 0.0923 0.8239 0.5301 0.101 Uiso 1 1 calc R U . . .
C44 C -0.0169(2) 0.63076(13) 0.37502(15) 0.0455(7) Uani 1 1 d . . . . .
H44A H 0.0112 0.6109 0.3330 0.068 Uiso 1 1 calc R U . . .
H44B H -0.0741 0.6587 0.3615 0.068 Uiso 1 1 calc R U . . .
H44C H -0.0462 0.6008 0.4072 0.068 Uiso 1 1 calc R U . . .
C45 C 0.4062(2) 0.44781(10) 0.31200(12) 0.0318(5) Uani 1 1 d . . . . .
C46 C 0.3912(2) 0.41204(11) 0.25287(13) 0.0386(6) Uani 1 1 d . . . . .
C47 C 0.4814(2) 0.38439(12) 0.22321(14) 0.0455(7) Uani 1 1 d . . . . .
H47A H 0.4719 0.3606 0.1824 0.055 Uiso 1 1 calc R U . . .
C48 C 0.5833(2) 0.39043(13) 0.25091(15) 0.0476(7) Uani 1 1 d . . . . .
C49 C 0.5960(2) 0.42707(13) 0.30851(15) 0.0464(7) Uani 1 1 d . . . . .
H49A H 0.6661 0.4324 0.3278 0.056 Uiso 1 1 calc R U . . .
C50 C 0.5093(2) 0.45654(12) 0.33933(13) 0.0379(6) Uani 1 1 d . . . . .
C51 C 0.2802(3) 0.40130(14) 0.22328(16) 0.0560(8) Uani 1 1 d . . . . .
H51A H 0.2395 0.3754 0.2552 0.084 Uiso 1 1 calc R U . . .
H51B H 0.2862 0.3820 0.1773 0.084 Uiso 1 1 calc R U . . .
H51C H 0.2425 0.4395 0.2181 0.084 Uiso 1 1 calc R U . . .
C52 C 0.6789(3) 0.35754(17) 0.21988(19) 0.0736(11) Uani 1 1 d . . . . .
H52A H 0.7248 0.3858 0.1944 0.110 Uiso 1 1 calc R U . . .
H52B H 0.6530 0.3267 0.1875 0.110 Uiso 1 1 calc R U . . .
H52C H 0.7208 0.3389 0.2577 0.110 Uiso 1 1 calc R U . . .
C53 C 0.5266(3) 0.49701(15) 0.40148(15) 0.0557(8) Uani 1 1 d . . . . .
H53A H 0.5033 0.5375 0.3895 0.084 Uiso 1 1 calc R U . . .
H53B H 0.6034 0.4974 0.4140 0.084 Uiso 1 1 calc R U . . .
H53C H 0.4844 0.4824 0.4414 0.084 Uiso 1 1 calc R U . . .
O60 O 0.10469(13) 0.51879(7) 0.26733(8) 0.0344(4) Uani 1 1 d . . . . .
C61 C 0.0387(2) 0.47503(13) 0.30345(14) 0.0467(7) Uani 1 1 d . . . . .
H61A H 0.0158 0.4905 0.3498 0.056 Uiso 1 1 calc R U . . .
H61B H 0.0799 0.4377 0.3108 0.056 Uiso 1 1 calc R U . . .
C62 C -0.0554(3) 0.4639(2) 0.2588(2) 0.0883(14) Uani 1 1 d . . . . .
H62A H -0.1178 0.4882 0.2742 0.106 Uiso 1 1 calc R U . . .
H62B H -0.0760 0.4212 0.2601 0.106 Uiso 1 1 calc R U . . .
C63 C -0.0196(3) 0.48187(16) 0.18583(18) 0.0692(10) Uani 1 1 d . . . . .
H63A H 0.0180 0.4487 0.1618 0.083 Uiso 1 1 calc R U . . .
H63B H -0.0816 0.4950 0.1568 0.083 Uiso 1 1 calc R U . . .
C64 C 0.0544(2) 0.53163(14) 0.20062(14) 0.0481(7) Uani 1 1 d . . . . .
H64A H 0.1096 0.5348 0.1633 0.058 Uiso 1 1 calc R U . . .
H64B H 0.0141 0.5697 0.2030 0.058 Uiso 1 1 calc R U . . .

loop_
_atom_site_aniso_label
_atom_site_aniso_U_11
_atom_site_aniso_U_22
_atom_site_aniso_U_33
_atom_site_aniso_U_23
_atom_site_aniso_U_13
_atom_site_aniso_U_12
Zn1 0.02349(14) 0.02763(15) 0.02595(14) 0.00339(11) -0.00276(10) -0.00124(11)
Mg1 0.0267(4) 0.0275(4) 0.0226(4) 0.0041(3) -0.0014(3) -0.0025(3)
N1 0.0234(10) 0.0266(10) 0.0241(9) 0.0028(8) -0.0014(8) -0.0011(8)
C1 0.0306(13) 0.0270(12) 0.0261(11) 0.0038(10) 0.0022(10) 0.0044(10)
C2 0.0349(14) 0.0304(13) 0.0367(13) 0.0076(11) 0.0023(11) -0.0054(11)
C3 0.0287(13) 0.0334(13) 0.0374(13) -0.0023(11) 0.0031(11) -0.0089(10)
N3 0.0258(10) 0.0331(11) 0.0266(10) -0.0002(8) -0.0020(8) -0.0043(8)
C4 0.0430(15) 0.0375(14) 0.0311(13) 0.0110(11) -0.0007(11) 0.0004(12)
C5 0.0455(17) 0.0615(19) 0.0483(17) 0.0032(15) 0.0000(14) -0.0271(15)
C6 0.0293(12) 0.0296(12) 0.0203(10) 0.0051(9) -0.0038(9) -0.0025(10)
C7 0.0468(16) 0.0350(14) 0.0253(12) -0.0013(10) -0.0020(11) 0.0003(12)
C8 0.063(2) 0.0373(15) 0.0338(14) -0.0061(12) -0.0082(13) -0.0088(14)
C9 0.0480(18) 0.0484(17) 0.0452(16) 0.0016(13) -0.0162(14) -0.0184(14)
C10 0.0336(14) 0.0416(15) 0.0434(15) 0.0094(12) -0.0085(12) -0.0040(12)
C11 0.0292(13) 0.0297(12) 0.0275(11) 0.0063(10) -0.0042(10) -0.0023(10)
C12 0.0527(19) 0.0526(18) 0.0523(17) -0.0248(15) -0.0016(15) 0.0092(15)
C13 0.098(3) 0.076(3) 0.153(4) 0.041(3) 0.041(3) 0.044(3)
C14 0.121(4) 0.083(3) 0.139(4) 0.013(3) 0.084(3) 0.028(3)
C15 0.0295(13) 0.0313(13) 0.0402(14) 0.0007(11) -0.0032(11) 0.0024(10)
C16 0.0487(18) 0.0396(16) 0.0615(19) 0.0059(14) -0.0075(15) 0.0129(13)
C17 0.065(2) 0.0462(17) 0.0409(15) 0.0007(13) 0.0027(14) 0.0126(15)
C18 0.0236(12) 0.0497(15) 0.0284(12) -0.0002(11) -0.0040(10) -0.0124(11)
C19 0.0457(18) 0.075(2) 0.0400(15) -0.0157(15) -0.0051(13) -0.0132(16)
C20 0.052(2) 0.131(3) 0.0336(16) -0.0198(19) -0.0113(15) -0.022(2)
C21 0.0344(18) 0.162(4) 0.0383(17) 0.015(2) -0.0135(14) -0.005(2)
C22 0.0326(17) 0.116(3) 0.0499(18) 0.021(2) -0.0040(14) 0.0132(18)
C23 0.0235(13) 0.0650(18) 0.0341(13) 0.0082(13) -0.0021(11) -0.0009(13)
C24 0.076(3) 0.062(3) 0.057(3) -0.025(2) 0.016(3) -0.015(2)
C25 0.158(7) 0.072(4) 0.152(6) -0.031(4) 0.033(6) -0.026(5)
C26 0.096(4) 0.052(2) 0.047(2) -0.0005(19) 0.017(2) 0.030(2)
C27 0.0388(16) 0.0577(18) 0.0418(15) 0.0067(14) 0.0058(13) 0.0117(14)
C28 0.170(5) 0.065(3) 0.085(3) -0.012(2) 0.063(3) -0.017(3)
C29 0.054(2) 0.229(6) 0.068(3) -0.015(3) 0.029(2) 0.004(3)
N31 0.0286(11) 0.0308(10) 0.0252(10) 0.0027(8) -0.0003(8) -0.0027(8)
C31 0.0316(14) 0.0434(15) 0.0262(12) 0.0039(11) 0.0011(10) -0.0051(11)
C32 0.0470(16) 0.0365(14) 0.0311(13) 0.0116(11) 0.0059(12) -0.0054(12)
C33 0.0450(16) 0.0307(13) 0.0322(13) 0.0093(11) -0.0007(11) -0.0018(11)
N33 0.0361(12) 0.0292(11) 0.0272(10) 0.0054(8) -0.0001(9) 0.0000(9)
C34 0.0586(19) 0.0495(17) 0.0312(13) 0.0057(12) 0.0131(13) -0.0012(14)
C35 0.075(2) 0.0361(15) 0.0488(17) 0.0192(13) 0.0145(16) 0.0070(15)
C36 0.0337(13) 0.0361(13) 0.0223(11) 0.0012(10) 0.0036(10) -0.0014(11)
C37 0.0471(16) 0.0375(14) 0.0304(13) -0.0019(11) -0.0045(12) -0.0014(12)
C38 0.066(2) 0.0430(16) 0.0357(14) -0.0077(12) -0.0046(14) -0.0036(15)
C39 0.069(2) 0.0385(15) 0.0324(14) -0.0045(12) 0.0121(14) 0.0063(14)
C40 0.0481(17) 0.0476(16) 0.0321(13) 0.0055(12) 0.0123(12) 0.0130(13)
C41 0.0369(14) 0.0414(14) 0.0257(12) 0.0035(11) 0.0087(11) 0.0029(12)
C42 0.0520(19) 0.0485(17) 0.0627(19) -0.0074(15) -0.0239(15) -0.0029(15)
C43 0.106(3) 0.0448(18) 0.0511(18) -0.0065(15) 0.0096(19) 0.0098(19)
C44 0.0288(14) 0.0546(18) 0.0530(17) 0.0042(14) -0.0021(12) 0.0016(13)
C45 0.0386(14) 0.0286(12) 0.0282(12) 0.0077(10) 0.0002(11) 0.0044(11)
C46 0.0467(16) 0.0336(14) 0.0354(14) 0.0030(11) -0.0012(12) 0.0029(12)
C47 0.062(2) 0.0395(15) 0.0350(14) 0.0004(12) 0.0027(14) 0.0096(14)
C48 0.0483(18) 0.0481(17) 0.0463(16) 0.0134(14) 0.0085(14) 0.0130(14)
C49 0.0394(16) 0.0528(17) 0.0469(16) 0.0123(14) -0.0032(13) 0.0047(13)
C50 0.0419(15) 0.0389(14) 0.0328(13) 0.0083(11) -0.0043(12) 0.0028(12)
C51 0.057(2) 0.0565(19) 0.0545(18) -0.0188(15) -0.0116(15) 0.0024(16)
C52 0.066(2) 0.084(3) 0.070(2) 0.000(2) 0.0163(19) 0.029(2)
C53 0.0506(19) 0.067(2) 0.0499(17) -0.0065(15) -0.0131(15) 0.0004(16)
O60 0.0337(10) 0.0408(10) 0.0286(8) 0.0061(7) -0.0043(7) -0.0119(8)
C61 0.0424(17) 0.0532(17) 0.0445(15) 0.0119(13) 0.0025(13) -0.0185(14)
C62 0.072(3) 0.112(3) 0.081(3) 0.031(2) -0.023(2) -0.055(2)
C63 0.080(3) 0.067(2) 0.060(2) 0.0016(17) -0.0276(19) -0.025(2)
C64 0.0502(18) 0.0591(18) 0.0349(14) 0.0101(13) -0.0149(13) -0.0138(15)

loop_
_atom_type_symbol
_atom_type_description
_atom_type_scat_dispersion_real
_atom_type_scat_dispersion_imag
_atom_type_scat_source
C C 0.0033 0.0016 'International Tables Vol C Tables 4.2.6.8 and 6.1.1.4'
H H 0.0000 0.0000 'International Tables Vol C Tables 4.2.6.8 and 6.1.1.4'
Mg Mg 0.0486 0.0363 'International Tables Vol C Tables 4.2.6.8 and 6.1.1.4'
N N 0.0061 0.0033 'International Tables Vol C Tables 4.2.6.8 and 6.1.1.4'
O O 0.0106 0.0060 'International Tables Vol C Tables 4.2.6.8 and 6.1.1.4'
Zn Zn 0.2839 1.4301 'International Tables Vol C Tables 4.2.6.8 and 6.1.1.4'

loop_
_geom_angle_atom_site_label_1
_geom_angle_atom_site_label_2
_geom_angle_atom_site_label_3
_geom_angle
N1 Zn1 N3 88.73(7)
N1 Zn1 Mg1 135.94(5)
N3 Zn1 Mg1 135.30(6)
N33 Mg1 N31 90.48(8)
N33 Mg1 O60 97.39(8)
N31 Mg1 O60 96.59(8)
N33 Mg1 Zn1 129.36(6)
N31 Mg1 Zn1 126.28(6)
O60 Mg1 Zn1 109.46(5)
C1 N1 C6 117.14(18)
C1 N1 Zn1 126.85(16)
C6 N1 Zn1 116.02(13)
N1 C1 C2 124.3(2)
N1 C1 C4 119.6(2)
C2 C1 C4 116.1(2)
C1 C2 C3 128.5(2)
N3 C3 C2 123.6(2)
N3 C3 C5 120.7(2)
C2 C3 C5 115.7(2)
C3 N3 C18 119.4(2)
C3 N3 Zn1 127.44(16)
C18 N3 Zn1 112.98(14)
C11 C6 C7 120.9(2)
C11 C6 N1 119.7(2)
C7 C6 N1 119.4(2)
C8 C7 C6 118.3(2)
C8 C7 C12 120.5(2)
C6 C7 C12 121.2(2)
C9 C8 C7 121.4(3)
C8 C9 C10 119.9(3)
C9 C10 C11 121.2(3)
C10 C11 C6 118.3(2)
C10 C11 C15 120.4(2)
C6 C11 C15 121.4(2)
C13 C12 C14 109.6(3)
C13 C12 C7 113.0(3)
C14 C12 C7 112.1(3)
C11 C15 C16 113.0(2)
C11 C15 C17 111.0(2)
C16 C15 C17 110.4(2)
C19 C18 C23 120.6(2)
C19 C18 N3 121.2(2)
C23 C18 N3 118.1(2)
C18 C19 C20 117.2(3)
C18 C19 C24 126.2(3)
C20 C19 C24 116.6(3)
C18 C19 C24' 111.8(8)
C20 C19 C24' 125.5(8)
C21 C20 C19 122.5(3)
C20 C21 C22 120.2(3)
C21 C22 C23 121.0(3)
C22 C23 C18 118.5(3)
C22 C23 C27 120.5(3)
C18 C23 C27 121.0(2)
C26 C24 C25 109.8(5)
C26 C24 C19 120.3(3)
C25 C24 C19 111.5(5)
C26' C24' C25' 106.2(14)
C26' C24' C19 98.6(15)
C25' C24' C19 106.6(14)
C28 C27 C29 112.0(3)
C28 C27 C23 112.1(3)
C29 C27 C23 112.1(3)
C31 N31 C36 117.26(19)
C31 N31 Mg1 122.87(16)
C36 N31 Mg1 119.71(14)
N31 C31 C32 124.0(2)
N31 C31 C34 119.9(2)
C32 C31 C34 116.1(2)
C31 C32 C33 129.4(2)
N33 C33 C32 124.5(2)
N33 C33 C35 120.0(2)
C32 C33 C35 115.6(2)
C33 N33 C45 115.9(2)
C33 N33 Mg1 121.93(17)
C45 N33 Mg1 122.21(14)
C41 C36 C37 120.6(2)
C41 C36 N31 120.9(2)
C37 C36 N31 118.5(2)
C38 C37 C36 118.6(3)
C38 C37 C42 120.7(3)
C36 C37 C42 120.7(2)
C39 C38 C37 122.2(3)
C40 C39 C38 117.8(3)
C40 C39 C43 120.9(3)
C38 C39 C43 121.4(3)
C39 C40 C41 122.2(3)
C36 C41 C40 118.5(3)
C36 C41 C44 120.5(2)
C40 C41 C44 120.9(2)
C50 C45 C46 120.2(2)
C50 C45 N33 119.0(2)
C46 C45 N33 120.8(2)
C45 C46 C47 118.4(3)
C45 C46 C51 120.9(2)
C47 C46 C51 120.6(2)
C48 C47 C46 122.4(3)
C47 C48 C49 117.8(3)
C47 C48 C52 121.4(3)
C49 C48 C52 120.8(3)
C48 C49 C50 122.1(3)
C49 C50 C45 118.9(2)
C49 C50 C53 120.6(3)
C45 C50 C53 120.5(2)
C64 O60 C61 108.04(19)
C64 O60 Mg1 127.84(15)
C61 O60 Mg1 124.12(15)
O60 C61 C62 106.8(2)
C61 C62 C63 104.7(3)
C64 C63 C62 102.1(3)
O60 C64 C63 106.6(2)

loop_
_geom_bond_atom_site_label_1
_geom_bond_atom_site_label_2
_geom_bond_distance
Zn1 N1 2.0659(18)
Zn1 N3 2.0782(19)
Zn1 Mg1 2.6816(8)
Mg1 N33 2.090(2)
Mg1 N31 2.0999(19)
Mg1 O60 2.1116(18)
N1 C1 1.332(3)
N1 C6 1.434(3)
C1 C2 1.390(3)
C1 C4 1.520(3)
C2 C3 1.399(3)
C3 N3 1.320(3)
C3 C5 1.519(3)
N3 C18 1.431(3)
C6 C11 1.402(3)
C6 C7 1.404(3)
C7 C8 1.391(4)
C7 C12 1.516(4)
C8 C9 1.376(4)
C9 C10 1.376(4)
C10 C11 1.398(3)
C11 C15 1.519(3)
C12 C13 1.505(5)
C12 C14 1.510(5)
C15 C16 1.525(3)
C15 C17 1.528(4)
C18 C19 1.398(4)
C18 C23 1.405(4)
C19 C20 1.402(5)
C19 C24 1.527(5)
C19 C24' 1.594(16)
C20 C21 1.346(5)
C21 C22 1.359(5)
C22 C23 1.395(4)
C23 C27 1.514(4)
C24 C26 1.516(6)
C24 C25 1.525(7)
C24' C26' 1.535(15)
C24' C25' 1.563(15)
C27 C28 1.498(5)
C27 C29 1.511(4)
N31 C31 1.328(3)
N31 C36 1.439(3)
C31 C32 1.398(4)
C31 C34 1.520(3)
C32 C33 1.404(4)
C33 N33 1.336(3)
C33 C35 1.509(4)
N33 C45 1.443(3)
C36 C41 1.391(3)
C36 C37 1.396(3)
C37 C38 1.388(4)
C37 C42 1.509(4)
C38 C39 1.384(4)
C39 C40 1.383(4)
C39 C43 1.512(4)
C40 C41 1.392(4)
C41 C44 1.509(4)
C45 C50 1.392(4)
C45 C46 1.394(3)
C46 C47 1.398(4)
C46 C51 1.504(4)
C47 C48 1.373(4)
C48 C49 1.379(4)
C48 C52 1.517(4)
C49 C50 1.391(4)
C50 C53 1.506(4)
O60 C64 1.443(3)
O60 C61 1.451(3)
C61 C62 1.463(4)
C62 C63 1.515(5)
C63 C64 1.470(4)
